data_7026363
loop_
_publ_author_name
'Kleinhans, Dewald J.'
'Arnott, Gareth E.'

_publ_section_title
;
 Transient chirality in a distal-substituted resorcinarene metal complex.
;
_journal_issue 25
_journal_name_full 'Dalton transactions (Cambridge, England : 2003)'
_journal_page_first 5780
_journal_page_last 5782
_journal_paper_doi 10.1039/c0dt00365d
_journal_volume 39
_journal_year 2010
_chemical_formula_moiety '2(C50 H68 Cl4 O8 Pd2 S2), 3(C H2 Cl2)'
_chemical_formula_sum 'C103 H142 Cl14 O16 Pd4 S4'
_chemical_formula_weight 2686.35
_chemical_name_common 'Structure solution'
_chemical_name_systematic
;
?
;
_space_group_IT_number 2
_symmetry_cell_setting triclinic
_symmetry_space_group_name_Hall '-P 1'
_symmetry_space_group_name_H-M 'P -1'
_atom_sites_solution_hydrogens geom
_atom_sites_solution_primary direct
_atom_sites_solution_secondary difmap
_audit_creation_method SHELXL-97
_audit_update_record
;
2009-07-20 # Formatted by publCIF
;
_cell_angle_alpha 81.3720(10)
_cell_angle_beta 84.3470(10)
_cell_angle_gamma 70.8550(10)
_cell_formula_units_Z 1
_cell_length_a 13.4931(11)
_cell_length_b 14.4968(12)
_cell_length_c 15.5364(12)
_cell_measurement_reflns_used 9042
_cell_measurement_temperature 173(2)
_cell_measurement_theta_max 27.8
_cell_measurement_theta_min 2.5
_cell_volume 2834.5(4)
_computing_cell_refinement 'SAINT (Bruker, 2003)'
_computing_data_collection 'SMART (Bruker, 2002)'
_computing_data_reduction SAINT
_computing_molecular_graphics 'X-Seed (Barbour 2001)'
_computing_publication_material 'publCIF (Westrip, 2006)'
_computing_structure_refinement 'SHELXL-97 (Sheldrick, 1997)'
_computing_structure_solution 'SHELXS-97 (Sheldrick, 1990)'
_diffrn_ambient_temperature 173(2)
_diffrn_measured_fraction_theta_full 0.996
_diffrn_measured_fraction_theta_max 0.910
_diffrn_measurement_device_type 'Bruker APEX CCD area-detector'
_diffrn_measurement_method \w
_diffrn_radiation_monochromator graphite
_diffrn_radiation_source 'fine-focus sealed tube'
_diffrn_radiation_type MoK\a
_diffrn_radiation_wavelength 0.71073
_diffrn_reflns_av_R_equivalents 0.0321
_diffrn_reflns_av_sigmaI/netI 0.0443
_diffrn_reflns_limit_h_max 16
_diffrn_reflns_limit_h_min -17
_diffrn_reflns_limit_k_max 19
_diffrn_reflns_limit_k_min -19
_diffrn_reflns_limit_l_max 19
_diffrn_reflns_limit_l_min -19
_diffrn_reflns_number 32160
_diffrn_reflns_theta_full 25.50
_diffrn_reflns_theta_max 28.15
_diffrn_reflns_theta_min 1.50
_diffrn_standards_number 0
_exptl_absorpt_coefficient_mu 1.088
_exptl_absorpt_correction_T_max 0.8538
_exptl_absorpt_correction_T_min 0.7879
_exptl_absorpt_correction_type multi-scan
_exptl_absorpt_process_details 'SADABS (Bruker, 2002)'
_exptl_crystal_colour orange
_exptl_crystal_density_diffrn 1.574
_exptl_crystal_density_method 'not measured'
_exptl_crystal_description block
_exptl_crystal_F_000 1374
_exptl_crystal_size_max 0.23
_exptl_crystal_size_mid 0.21
_exptl_crystal_size_min 0.15
_refine_diff_density_max 0.800
_refine_diff_density_min -1.038
_refine_diff_density_rms 0.091
_refine_ls_extinction_method none
_refine_ls_goodness_of_fit_ref 1.024
_refine_ls_hydrogen_treatment constr
_refine_ls_matrix_type full
_refine_ls_number_parameters 659
_refine_ls_number_reflns 12633
_refine_ls_number_restraints 0
_refine_ls_restrained_S_all 1.024
_refine_ls_R_factor_all 0.0549
_refine_ls_R_factor_gt 0.0360
_refine_ls_shift/su_max 0.001
_refine_ls_shift/su_mean 0.000
_refine_ls_structure_factor_coef Fsqd
_refine_ls_weighting_details 'calc w=1/[\s^2^(Fo^2^)+(0.0373P)^2^+1.6732P] where P=(Fo^2^+2Fc^2^)/3'
_refine_ls_weighting_scheme calc
_refine_ls_wR_factor_gt 0.0786
_refine_ls_wR_factor_ref 0.0870
_reflns_number_gt 9658
_reflns_number_total 12633
_reflns_threshold_expression >2\s(I)
_cod_data_source_file c0dt00365d.txt
_cod_data_source_block DK149.CIF
_cod_database_code 7026363

loop_
_symmetry_equiv_pos_as_xyz
'x, y, z'
'-x, -y, -z'

loop_
_atom_site_label
_atom_site_type_symbol
_atom_site_fract_x
_atom_site_fract_y
_atom_site_fract_z
_atom_site_U_iso_or_equiv
_atom_site_adp_type
_atom_site_occupancy
_atom_site_symmetry_multiplicity
_atom_site_calc_flag
_atom_site_refinement_flags
_atom_site_disorder_assembly
_atom_site_disorder_group
Pd1 Pd 0.192769(17) 0.916197(16) 0.471525(14) 0.01907(6) Uani 1 1 d . . .
Pd2 Pd 0.055954(16) 0.761900(16) 0.568050(14) 0.01879(6) Uani 1 1 d . . .
Cl1 Cl 0.17795(6) 1.01813(6) 0.34388(5) 0.02687(17) Uani 1 1 d . . .
Cl2 Cl -0.07545(5) 0.71657(5) 0.52460(5) 0.02472(16) Uani 1 1 d . . .
Cl3 Cl 0.19767(5) 0.80799(5) 0.60094(5) 0.02235(15) Uani 1 1 d . . .
Cl4 Cl 0.05112(6) 0.86978(6) 0.43954(5) 0.03082(18) Uani 1 1 d . . .
Cl5 Cl 0.88893(10) 0.70341(8) 0.26716(8) 0.0628(3) Uani 1 1 d . . .
Cl6 Cl 0.66289(9) 0.75100(9) 0.31042(8) 0.0659(3) Uani 1 1 d . . .
S1 S 0.34702(5) 0.94344(5) 0.48336(5) 0.01936(15) Uani 1 1 d . . .
S2 S 0.03960(5) 0.67578(5) 0.69997(5) 0.01908(15) Uani 1 1 d . . .
O1 O 0.26941(14) 1.03331(14) 0.64982(13) 0.0213(4) Uani 1 1 d . . .
O2 O 0.52910(15) 0.77204(15) 0.52189(12) 0.0216(4) Uani 1 1 d . . .
O3 O 0.78374(15) 0.53979(15) 0.60657(14) 0.0252(5) Uani 1 1 d . . .
O4 O 0.58725(15) 0.31284(14) 0.70308(14) 0.0248(5) Uani 1 1 d . . .
O5 O 0.24967(15) 0.52242(15) 0.66657(13) 0.0219(4) Uani 1 1 d . . .
O6 O 0.05152(14) 0.75464(14) 0.85789(12) 0.0195(4) Uani 1 1 d . . .
O7 O 0.10238(16) 0.84037(15) 1.08144(13) 0.0261(5) Uani 1 1 d . . .
O8 O 0.22465(15) 1.10062(14) 0.92032(13) 0.0243(5) Uani 1 1 d . . .
C1 C 0.3950(2) 0.8992(2) 0.58891(18) 0.0176(6) Uani 1 1 d . . .
C2 C 0.3532(2) 0.9481(2) 0.66214(18) 0.0174(6) Uani 1 1 d . . .
C3 C 0.4010(2) 0.9154(2) 0.74137(18) 0.0170(6) Uani 1 1 d . . .
C4 C 0.4880(2) 0.8292(2) 0.74586(18) 0.0164(6) Uani 1 1 d . . .
H4 H 0.5188 0.8043 0.8005 0.020 Uiso 1 1 calc R . .
C5 C 0.5319(2) 0.7778(2) 0.67489(18) 0.0163(6) Uani 1 1 d . . .
C6 C 0.4838(2) 0.8142(2) 0.59562(18) 0.0177(6) Uani 1 1 d . . .
C7 C 0.6339(2) 0.6920(2) 0.67802(19) 0.0183(6) Uani 1 1 d . . .
H7 H 0.6758 0.7019 0.6227 0.022 Uiso 1 1 calc R . .
C8 C 0.6186(2) 0.5918(2) 0.68123(18) 0.0189(6) Uani 1 1 d . . .
C9 C 0.6989(2) 0.5153(2) 0.64708(19) 0.0206(6) Uani 1 1 d . . .
C10 C 0.6908(2) 0.4215(2) 0.65368(19) 0.0219(6) Uani 1 1 d . . .
H10 H 0.7454 0.3704 0.6296 0.026 Uiso 1 1 calc R . .
C11 C 0.6026(2) 0.4028(2) 0.69569(19) 0.0211(6) Uani 1 1 d . . .
C12 C 0.5208(2) 0.4771(2) 0.73187(18) 0.0185(6) Uani 1 1 d . . .
C13 C 0.5318(2) 0.5698(2) 0.72338(18) 0.0188(6) Uani 1 1 d . . .
H13 H 0.4773 0.6209 0.7476 0.023 Uiso 1 1 calc R . .
C14 C 0.4279(2) 0.4499(2) 0.77926(18) 0.0191(6) Uani 1 1 d . . .
H14 H 0.4073 0.4098 0.7415 0.023 Uiso 1 1 calc R . .
C15 C 0.3310(2) 0.5387(2) 0.79347(18) 0.0182(6) Uani 1 1 d . . .
C16 C 0.2481(2) 0.5686(2) 0.73774(18) 0.0172(6) Uani 1 1 d . . .
C17 C 0.1547(2) 0.6424(2) 0.75908(18) 0.0170(6) Uani 1 1 d . . .
C18 C 0.1459(2) 0.6881(2) 0.83406(18) 0.0174(6) Uani 1 1 d . . .
C19 C 0.2291(2) 0.6611(2) 0.88954(18) 0.0174(6) Uani 1 1 d . . .
C20 C 0.3196(2) 0.5878(2) 0.86641(18) 0.0173(6) Uani 1 1 d . . .
H20 H 0.3775 0.5698 0.9025 0.021 Uiso 1 1 calc R . .
C21 C 0.2135(2) 0.7075(2) 0.97325(18) 0.0185(6) Uani 1 1 d . . .
H21 H 0.1401 0.7132 0.9962 0.022 Uiso 1 1 calc R . .
C22 C 0.2198(2) 0.8114(2) 0.95950(18) 0.0178(6) Uani 1 1 d . . .
C23 C 0.1595(2) 0.8782(2) 1.01624(19) 0.0206(6) Uani 1 1 d . . .
C24 C 0.1580(2) 0.9756(2) 1.00412(19) 0.0216(6) Uani 1 1 d . . .
H24 H 0.1138 1.0211 1.0407 0.026 Uiso 1 1 calc R . .
C25 C 0.2222(2) 1.0059(2) 0.93769(19) 0.0192(6) Uani 1 1 d . . .
C26 C 0.2892(2) 0.9395(2) 0.88381(18) 0.0183(6) Uani 1 1 d . . .
C27 C 0.2844(2) 0.8441(2) 0.89548(18) 0.0195(6) Uani 1 1 d . . .
H27 H 0.3273 0.7991 0.8579 0.023 Uiso 1 1 calc R . .
C28 C 0.3649(2) 0.9750(2) 0.81786(18) 0.0185(6) Uani 1 1 d . . .
H28 H 0.3260 1.0439 0.7933 0.022 Uiso 1 1 calc R . .
C29 C 0.4848(3) 0.7015(2) 0.4987(2) 0.0276(7) Uani 1 1 d . . .
H29A H 0.5061 0.6411 0.5397 0.041 Uiso 1 1 calc R . .
H29B H 0.5102 0.6865 0.4395 0.041 Uiso 1 1 calc R . .
H29C H 0.4080 0.7292 0.5011 0.041 Uiso 1 1 calc R . .
C30 C 0.1713(2) 1.0323(2) 0.6946(2) 0.0284(7) Uani 1 1 d . . .
H30A H 0.1556 0.9736 0.6843 0.043 Uiso 1 1 calc R . .
H30B H 0.1151 1.0914 0.6729 0.043 Uiso 1 1 calc R . .
H30C H 0.1763 1.0312 0.7573 0.043 Uiso 1 1 calc R . .
C31 C 0.8688(2) 0.4633(2) 0.5727(2) 0.0254(7) Uani 1 1 d . . .
H31A H 0.8990 0.4124 0.6205 0.038 Uiso 1 1 calc R . .
H31B H 0.9229 0.4908 0.5443 0.038 Uiso 1 1 calc R . .
H31C H 0.8430 0.4343 0.5302 0.038 Uiso 1 1 calc R . .
C32 C 0.6758(2) 0.2302(2) 0.6860(2) 0.0300(7) Uani 1 1 d . . .
H32A H 0.6551 0.1704 0.6961 0.045 Uiso 1 1 calc R . .
H32B H 0.7314 0.2235 0.7248 0.045 Uiso 1 1 calc R . .
H32C H 0.7017 0.2396 0.6252 0.045 Uiso 1 1 calc R . .
C33 C 0.3206(2) 0.5377(2) 0.59460(19) 0.0289(7) Uani 1 1 d . . .
H33A H 0.3911 0.5222 0.6156 0.043 Uiso 1 1 calc R . .
H33B H 0.2963 0.6065 0.5683 0.043 Uiso 1 1 calc R . .
H33C H 0.3228 0.4947 0.5509 0.043 Uiso 1 1 calc R . .
C34 C 0.0322(2) 0.8528(2) 0.8124(2) 0.0250(7) Uani 1 1 d . . .
H34A H 0.0882 0.8782 0.8230 0.038 Uiso 1 1 calc R . .
H34B H -0.0356 0.8958 0.8335 0.038 Uiso 1 1 calc R . .
H34C H 0.0309 0.8510 0.7497 0.038 Uiso 1 1 calc R . .
C35 C 0.0559(3) 0.8969(2) 1.1513(2) 0.0285(7) Uani 1 1 d . . .
H35A H 0.1086 0.9192 1.1735 0.043 Uiso 1 1 calc R . .
H35B H 0.0299 0.8561 1.1983 0.043 Uiso 1 1 calc R . .
H35C H -0.0027 0.9541 1.1302 0.043 Uiso 1 1 calc R . .
C36 C 0.1472(2) 1.1745(2) 0.9642(2) 0.0282(7) Uani 1 1 d . . .
H36A H 0.0769 1.1744 0.9533 0.042 Uiso 1 1 calc R . .
H36B H 0.1543 1.2392 0.9424 0.042 Uiso 1 1 calc R . .
H36C H 0.1574 1.1605 1.0270 0.042 Uiso 1 1 calc R . .
C37 C 0.4573(2) 0.9800(2) 0.86678(19) 0.0202(6) Uani 1 1 d . . .
H37A H 0.4280 1.0163 0.9175 0.024 Uiso 1 1 calc R . .
H37B H 0.4988 0.9122 0.8896 0.024 Uiso 1 1 calc R . .
C38 C 0.5310(2) 1.0287(2) 0.8125(2) 0.0255(7) Uani 1 1 d . . .
H38A H 0.4909 1.0974 0.7908 0.031 Uiso 1 1 calc R . .
H38B H 0.5607 0.9932 0.7615 0.031 Uiso 1 1 calc R . .
C39 C 0.6208(3) 1.0287(3) 0.8658(2) 0.0339(8) Uani 1 1 d . . .
H39A H 0.6664 1.0609 0.8292 0.051 Uiso 1 1 calc R . .
H39B H 0.6617 0.9607 0.8862 0.051 Uiso 1 1 calc R . .
H39C H 0.5916 1.0645 0.9161 0.051 Uiso 1 1 calc R . .
C40 C 0.7017(2) 0.6875(2) 0.75316(19) 0.0218(6) Uani 1 1 d . . .
H40A H 0.6593 0.6847 0.8087 0.026 Uiso 1 1 calc R . .
H40B H 0.7617 0.6258 0.7549 0.026 Uiso 1 1 calc R . .
C41 C 0.7440(2) 0.7729(2) 0.7479(2) 0.0280(7) Uani 1 1 d . . .
H41A H 0.6849 0.8354 0.7413 0.034 Uiso 1 1 calc R . .
H41B H 0.7923 0.7725 0.6956 0.034 Uiso 1 1 calc R . .
C42 C 0.8018(3) 0.7685(3) 0.8279(2) 0.0443(10) Uani 1 1 d . . .
H42A H 0.8281 0.8247 0.8217 0.066 Uiso 1 1 calc R . .
H42B H 0.8609 0.7072 0.8342 0.066 Uiso 1 1 calc R . .
H42C H 0.7537 0.7707 0.8797 0.066 Uiso 1 1 calc R . .
C43 C 0.4618(2) 0.3836(2) 0.86536(19) 0.0239(7) Uani 1 1 d . . .
H43A H 0.5294 0.3322 0.8539 0.029 Uiso 1 1 calc R . .
H43B H 0.4743 0.4239 0.9067 0.029 Uiso 1 1 calc R . .
C44 C 0.3836(3) 0.3337(3) 0.9084(2) 0.0390(9) Uani 1 1 d . . .
H44A H 0.3162 0.3844 0.9216 0.047 Uiso 1 1 calc R . .
H44B H 0.3705 0.2931 0.8676 0.047 Uiso 1 1 calc R . .
C45 C 0.4239(3) 0.2691(3) 0.9918(3) 0.0678(15) Uani 1 1 d . . .
H45A H 0.3720 0.2379 1.0181 0.102 Uiso 1 1 calc R . .
H45B H 0.4358 0.3094 1.0325 0.102 Uiso 1 1 calc R . .
H45C H 0.4901 0.2182 0.9786 0.102 Uiso 1 1 calc R . .
C46 C 0.2858(2) 0.6451(2) 1.04605(19) 0.0218(6) Uani 1 1 d . . .
H46A H 0.3591 0.6244 1.0214 0.026 Uiso 1 1 calc R . .
H46B H 0.2822 0.6869 1.0919 0.026 Uiso 1 1 calc R . .
C47 C 0.2587(2) 0.5536(2) 1.0880(2) 0.0294(7) Uani 1 1 d . . .
H47A H 0.3161 0.5116 1.1254 0.035 Uiso 1 1 calc R . .
H47B H 0.2536 0.5155 1.0418 0.035 Uiso 1 1 calc R . .
C48 C 0.1548(3) 0.5792(3) 1.1435(2) 0.0425(9) Uani 1 1 d . . .
H48A H 0.1405 0.5185 1.1689 0.064 Uiso 1 1 calc R . .
H48B H 0.0975 0.6200 1.1066 0.064 Uiso 1 1 calc R . .
H48C H 0.1601 0.6155 1.1903 0.064 Uiso 1 1 calc R . .
C49 C 0.3265(3) 1.0744(2) 0.4722(2) 0.0268(7) Uani 1 1 d . . .
H49A H 0.2554 1.1083 0.4946 0.040 Uiso 1 1 calc R . .
H49B H 0.3350 1.0989 0.4105 0.040 Uiso 1 1 calc R . .
H49C H 0.3780 1.0868 0.5053 0.040 Uiso 1 1 calc R . .
C50 C 0.0234(2) 0.5589(2) 0.6900(2) 0.0262(7) Uani 1 1 d . . .
H50A H 0.0746 0.5264 0.6458 0.039 Uiso 1 1 calc R . .
H50B H -0.0478 0.5698 0.6726 0.039 Uiso 1 1 calc R . .
H50C H 0.0347 0.5170 0.7462 0.039 Uiso 1 1 calc R . .
C51 C 0.7864(3) 0.7169(3) 0.3512(3) 0.0501(10) Uani 1 1 d . . .
H51A H 0.7987 0.6537 0.3898 0.060 Uiso 1 1 calc R . .
H51B H 0.7889 0.7672 0.3868 0.060 Uiso 1 1 calc R . .
Cl7A Cl 0.0821(6) 0.4794(8) 0.9347(4) 0.0501(16) Uani 0.50 1 d P A -1
C52A C 0.0121(7) 0.4460(6) 1.0288(6) 0.055(2) Uani 0.50 1 d P A -1
H52C H -0.0138 0.3927 1.0176 0.066 Uiso 0.50 1 calc PR A -1
H52D H 0.0612 0.4190 1.0765 0.066 Uiso 0.50 1 calc PR A -1
Cl8A Cl -0.0918(8) 0.5390(8) 1.0633(6) 0.0586(19) Uani 0.50 1 d P A -1

loop_
_atom_site_aniso_label
_atom_site_aniso_U_11
_atom_site_aniso_U_22
_atom_site_aniso_U_33
_atom_site_aniso_U_23
_atom_site_aniso_U_13
_atom_site_aniso_U_12
Pd1 0.01624(11) 0.02014(12) 0.01857(12) -0.00113(9) -0.00457(9) -0.00227(9)
Pd2 0.01343(11) 0.02138(12) 0.02023(12) -0.00328(9) -0.00444(9) -0.00245(9)
Cl1 0.0301(4) 0.0266(4) 0.0217(4) 0.0032(3) -0.0090(3) -0.0065(3)
Cl2 0.0172(3) 0.0286(4) 0.0289(4) -0.0062(3) -0.0079(3) -0.0050(3)
Cl3 0.0190(3) 0.0280(4) 0.0212(4) 0.0034(3) -0.0072(3) -0.0101(3)
Cl4 0.0271(4) 0.0407(5) 0.0274(4) 0.0079(3) -0.0147(3) -0.0160(4)
Cl5 0.0790(8) 0.0359(6) 0.0633(7) -0.0081(5) 0.0115(6) -0.0082(5)
Cl6 0.0618(7) 0.0644(7) 0.0758(8) 0.0083(6) -0.0326(6) -0.0250(6)
S1 0.0160(3) 0.0206(4) 0.0187(4) -0.0002(3) -0.0035(3) -0.0022(3)
S2 0.0136(3) 0.0240(4) 0.0199(4) -0.0049(3) -0.0026(3) -0.0049(3)
O1 0.0144(10) 0.0206(11) 0.0225(11) -0.0020(8) -0.0013(8) 0.0029(8)
O2 0.0181(10) 0.0266(11) 0.0180(10) -0.0082(9) 0.0017(8) -0.0026(9)
O3 0.0140(10) 0.0237(11) 0.0338(12) -0.0077(9) 0.0094(9) -0.0019(8)
O4 0.0202(11) 0.0159(10) 0.0355(13) -0.0082(9) 0.0035(9) -0.0010(8)
O5 0.0187(10) 0.0279(11) 0.0192(11) -0.0098(9) -0.0004(8) -0.0046(9)
O6 0.0123(9) 0.0212(10) 0.0215(11) -0.0054(8) 0.0007(8) 0.0002(8)
O7 0.0271(11) 0.0253(11) 0.0252(12) -0.0092(9) 0.0096(9) -0.0081(9)
O8 0.0227(11) 0.0175(10) 0.0294(12) -0.0088(9) 0.0071(9) -0.0017(9)
C1 0.0136(13) 0.0218(15) 0.0171(14) -0.0036(12) -0.0024(11) -0.0045(11)
C2 0.0137(13) 0.0168(14) 0.0198(15) -0.0014(11) -0.0007(11) -0.0024(11)
C3 0.0114(13) 0.0173(14) 0.0223(15) -0.0050(11) 0.0002(11) -0.0036(11)
C4 0.0140(13) 0.0193(14) 0.0157(14) -0.0021(11) -0.0011(11) -0.0048(11)
C5 0.0120(13) 0.0182(14) 0.0172(14) -0.0005(11) -0.0002(11) -0.0038(11)
C6 0.0140(13) 0.0198(14) 0.0182(14) -0.0047(11) 0.0021(11) -0.0038(11)
C7 0.0118(13) 0.0185(14) 0.0210(15) -0.0032(12) -0.0001(11) 0.0000(11)
C8 0.0163(14) 0.0190(14) 0.0180(14) -0.0028(11) -0.0018(11) -0.0005(11)
C9 0.0141(14) 0.0222(15) 0.0212(15) -0.0017(12) 0.0006(11) -0.0009(12)
C10 0.0166(14) 0.0204(15) 0.0239(16) -0.0050(12) 0.0012(12) 0.0007(12)
C11 0.0186(14) 0.0191(15) 0.0237(16) -0.0051(12) -0.0027(12) -0.0018(12)
C12 0.0135(13) 0.0205(15) 0.0188(15) -0.0031(12) -0.0033(11) -0.0005(11)
C13 0.0128(13) 0.0213(15) 0.0173(14) -0.0041(12) -0.0007(11) 0.0020(11)
C14 0.0150(14) 0.0181(14) 0.0214(15) -0.0027(12) -0.0032(11) -0.0008(11)
C15 0.0147(13) 0.0188(14) 0.0197(15) -0.0010(11) 0.0000(11) -0.0044(11)
C16 0.0162(14) 0.0187(14) 0.0166(14) -0.0035(11) 0.0022(11) -0.0056(11)
C17 0.0113(13) 0.0199(14) 0.0190(14) -0.0009(11) -0.0034(11) -0.0040(11)
C18 0.0126(13) 0.0176(14) 0.0198(15) -0.0033(11) 0.0000(11) -0.0016(11)
C19 0.0144(13) 0.0203(14) 0.0187(14) -0.0023(11) -0.0021(11) -0.0067(11)
C20 0.0137(13) 0.0183(14) 0.0203(15) -0.0012(11) -0.0025(11) -0.0059(11)
C21 0.0123(13) 0.0233(15) 0.0204(15) -0.0050(12) 0.0024(11) -0.0065(11)
C22 0.0129(13) 0.0219(15) 0.0202(15) -0.0069(12) -0.0018(11) -0.0054(11)
C23 0.0144(14) 0.0256(16) 0.0209(15) -0.0066(12) 0.0027(12) -0.0047(12)
C24 0.0179(14) 0.0246(16) 0.0219(15) -0.0086(12) -0.0001(12) -0.0039(12)
C25 0.0157(14) 0.0190(15) 0.0223(15) -0.0064(12) -0.0033(12) -0.0025(11)
C26 0.0110(13) 0.0220(15) 0.0202(15) -0.0035(12) -0.0024(11) -0.0022(11)
C27 0.0147(13) 0.0232(15) 0.0199(15) -0.0076(12) -0.0025(11) -0.0027(12)
C28 0.0158(14) 0.0181(14) 0.0206(15) -0.0057(12) -0.0014(11) -0.0023(11)
C29 0.0319(18) 0.0271(17) 0.0238(16) -0.0110(13) -0.0052(14) -0.0050(14)
C30 0.0119(14) 0.0298(17) 0.0397(19) -0.0088(15) 0.0001(13) 0.0000(13)
C31 0.0146(14) 0.0299(17) 0.0303(17) -0.0145(14) 0.0066(12) -0.0027(13)
C32 0.0265(17) 0.0196(16) 0.041(2) -0.0097(14) -0.0008(15) -0.0010(13)
C33 0.0259(16) 0.0384(19) 0.0193(16) -0.0087(14) 0.0011(13) -0.0043(14)
C34 0.0202(15) 0.0204(16) 0.0315(18) -0.0067(13) -0.0024(13) -0.0006(12)
C35 0.0296(17) 0.0310(18) 0.0227(16) -0.0120(14) 0.0105(13) -0.0062(14)
C36 0.0274(17) 0.0212(16) 0.0334(18) -0.0134(14) 0.0027(14) -0.0012(13)
C37 0.0169(14) 0.0217(15) 0.0211(15) -0.0049(12) -0.0001(12) -0.0044(12)
C38 0.0256(16) 0.0248(16) 0.0261(17) -0.0011(13) -0.0026(13) -0.0084(13)
C39 0.0298(18) 0.044(2) 0.0337(19) -0.0025(16) -0.0033(15) -0.0206(16)
C40 0.0144(14) 0.0227(15) 0.0232(16) -0.0036(12) -0.0020(12) 0.0014(12)
C41 0.0177(15) 0.0359(19) 0.0315(18) -0.0090(15) 0.0017(13) -0.0087(14)
C42 0.032(2) 0.081(3) 0.031(2) -0.0168(19) 0.0058(16) -0.031(2)
C43 0.0215(15) 0.0231(16) 0.0210(16) -0.0021(12) -0.0025(12) 0.0012(12)
C44 0.0323(19) 0.0326(19) 0.039(2) 0.0057(16) 0.0099(16) -0.0012(15)
C45 0.052(3) 0.057(3) 0.054(3) 0.030(2) 0.020(2) 0.014(2)
C46 0.0180(14) 0.0275(16) 0.0183(15) -0.0037(12) -0.0031(12) -0.0043(12)
C47 0.0296(17) 0.0270(17) 0.0267(17) 0.0046(14) -0.0083(14) -0.0037(14)
C48 0.034(2) 0.048(2) 0.041(2) 0.0133(18) -0.0047(17) -0.0159(17)
C49 0.0319(18) 0.0213(16) 0.0270(17) 0.0041(13) -0.0069(14) -0.0096(14)
C50 0.0273(17) 0.0285(17) 0.0275(17) -0.0034(14) -0.0048(13) -0.0145(14)
C51 0.054(3) 0.047(2) 0.044(2) -0.0046(19) -0.0188(19) -0.004(2)
Cl7A 0.042(3) 0.090(5) 0.031(2) 0.000(2) 0.0012(16) -0.042(3)
C52A 0.067(6) 0.033(4) 0.053(5) -0.003(4) 0.022(4) -0.008(4)
Cl8A 0.046(2) 0.049(2) 0.079(4) -0.0105(19) 0.003(2) -0.0116(15)

loop_
_atom_type_symbol
_atom_type_description
_atom_type_scat_dispersion_real
_atom_type_scat_dispersion_imag
_atom_type_scat_source
C C 0.0033 0.0016 'International Tables Vol C Tables 4.2.6.8 and 6.1.1.4'
H H 0.0000 0.0000 'International Tables Vol C Tables 4.2.6.8 and 6.1.1.4'
O O 0.0106 0.0060 'International Tables Vol C Tables 4.2.6.8 and 6.1.1.4'
S S 0.1246 0.1234 'International Tables Vol C Tables 4.2.6.8 and 6.1.1.4'
Cl Cl 0.1484 0.1585 'International Tables Vol C Tables 4.2.6.8 and 6.1.1.4'
Pd Pd -0.9988 1.0072 'International Tables Vol C Tables 4.2.6.8 and 6.1.1.4'

loop_
_geom_angle_atom_site_label_1
_geom_angle_atom_site_label_2
_geom_angle_atom_site_label_3
_geom_angle
S1 Pd1 Cl1 86.68(3)
S1 Pd1 Cl4 169.33(3)
Cl1 Pd1 Cl4 90.38(3)
S1 Pd1 Cl3 97.38(3)
Cl1 Pd1 Cl3 175.89(3)
Cl4 Pd1 Cl3 85.51(3)
S2 Pd2 Cl2 87.97(3)
S2 Pd2 Cl4 171.30(3)
Cl2 Pd2 Cl4 90.74(3)
S2 Pd2 Cl3 96.00(3)
Cl2 Pd2 Cl3 175.22(3)
Cl4 Pd2 Cl3 85.74(3)
Pd2 Cl3 Pd1 94.16(3)
Pd2 Cl4 Pd1 94.58(3)
C1 S1 C49 104.34(14)
C1 S1 Pd1 111.39(10)
C49 S1 Pd1 109.94(11)
C17 S2 C50 103.63(14)
C17 S2 Pd2 112.17(10)
C50 S2 Pd2 111.87(11)
C2 O1 C30 116.7(2)
C6 O2 C29 115.1(2)
C9 O3 C31 117.8(2)
C11 O4 C32 117.6(2)
C16 O5 C33 116.2(2)
C18 O6 C34 114.4(2)
C23 O7 C35 118.4(2)
C25 O8 C36 118.0(2)
C2 C1 C6 120.3(2)
C2 C1 S1 123.2(2)
C6 C1 S1 116.4(2)
O1 C2 C3 122.2(2)
O1 C2 C1 117.1(2)
C3 C2 C1 120.5(2)
C2 C3 C4 117.4(2)
C2 C3 C28 120.9(2)
C4 C3 C28 121.5(2)
C5 C4 C3 123.9(3)
C5 C4 H4 118.0
C3 C4 H4 118.0
C4 C5 C6 117.2(2)
C4 C5 C7 123.2(2)
C6 C5 C7 119.4(2)
O2 C6 C5 119.6(2)
O2 C6 C1 119.5(2)
C5 C6 C1 120.6(2)
C5 C7 C8 113.9(2)
C5 C7 C40 113.7(2)
C8 C7 C40 108.5(2)
C5 C7 H7 106.8
C8 C7 H7 106.8
C40 C7 H7 106.8
C13 C8 C9 117.6(3)
C13 C8 C7 123.0(2)
C9 C8 C7 119.2(3)
O3 C9 C10 123.1(3)
O3 C9 C8 115.9(3)
C10 C9 C8 121.0(3)
C11 C10 C9 119.6(3)
C11 C10 H10 120.2
C9 C10 H10 120.2
O4 C11 C10 123.3(3)
O4 C11 C12 115.4(3)
C10 C11 C12 121.3(3)
C13 C12 C11 117.2(3)
C13 C12 C14 124.6(2)
C11 C12 C14 118.1(3)
C12 C13 C8 123.3(3)
C12 C13 H13 118.3
C8 C13 H13 118.3
C12 C14 C15 113.9(2)
C12 C14 C43 110.1(2)
C15 C14 C43 111.7(2)
C12 C14 H14 106.9
C15 C14 H14 106.9
C43 C14 H14 106.9
C16 C15 C20 118.0(2)
C16 C15 C14 121.2(2)
C20 C15 C14 120.7(2)
O5 C16 C15 122.5(2)
O5 C16 C17 117.7(2)
C15 C16 C17 119.5(3)
C18 C17 C16 120.5(2)
C18 C17 S2 116.2(2)
C16 C17 S2 123.1(2)
O6 C18 C19 119.0(2)
O6 C18 C17 119.9(2)
C19 C18 C17 120.9(2)
C20 C19 C18 116.8(3)
C20 C19 C21 124.0(2)
C18 C19 C21 119.1(2)
C19 C20 C15 124.2(3)
C19 C20 H20 117.9
C15 C20 H20 117.9
C19 C21 C22 113.5(2)
C19 C21 C46 114.6(2)
C22 C21 C46 109.7(2)
C19 C21 H21 106.1
C22 C21 H21 106.1
C46 C21 H21 106.1
C27 C22 C23 117.5(3)
C27 C22 C21 123.9(2)
C23 C22 C21 118.6(2)
O7 C23 C24 123.8(3)
O7 C23 C22 115.1(3)
C24 C23 C22 121.1(3)
C23 C24 C25 119.3(3)
C23 C24 H24 120.3
C25 C24 H24 120.3
O8 C25 C24 123.2(3)
O8 C25 C26 115.6(3)
C24 C25 C26 121.2(3)
C27 C26 C25 117.5(3)
C27 C26 C28 124.0(2)
C25 C26 C28 118.5(3)
C26 C27 C22 123.2(3)
C26 C27 H27 118.4
C22 C27 H27 118.4
C3 C28 C26 113.7(2)
C3 C28 C37 113.0(2)
C26 C28 C37 108.8(2)
C3 C28 H28 107.0
C26 C28 H28 107.0
C37 C28 H28 107.0
O2 C29 H29A 109.5
O2 C29 H29B 109.5
H29A C29 H29B 109.5
O2 C29 H29C 109.5
H29A C29 H29C 109.5
H29B C29 H29C 109.5
O1 C30 H30A 109.5
O1 C30 H30B 109.5
H30A C30 H30B 109.5
O1 C30 H30C 109.5
H30A C30 H30C 109.5
H30B C30 H30C 109.5
O3 C31 H31A 109.5
O3 C31 H31B 109.5
H31A C31 H31B 109.5
O3 C31 H31C 109.5
H31A C31 H31C 109.5
H31B C31 H31C 109.5
O4 C32 H32A 109.5
O4 C32 H32B 109.5
H32A C32 H32B 109.5
O4 C32 H32C 109.5
H32A C32 H32C 109.5
H32B C32 H32C 109.5
O5 C33 H33A 109.5
O5 C33 H33B 109.5
H33A C33 H33B 109.5
O5 C33 H33C 109.5
H33A C33 H33C 109.5
H33B C33 H33C 109.5
O6 C34 H34A 109.5
O6 C34 H34B 109.5
H34A C34 H34B 109.5
O6 C34 H34C 109.5
H34A C34 H34C 109.5
H34B C34 H34C 109.5
O7 C35 H35A 109.5
O7 C35 H35B 109.5
H35A C35 H35B 109.5
O7 C35 H35C 109.5
H35A C35 H35C 109.5
H35B C35 H35C 109.5
O8 C36 H36A 109.5
O8 C36 H36B 109.5
H36A C36 H36B 109.5
O8 C36 H36C 109.5
H36A C36 H36C 109.5
H36B C36 H36C 109.5
C38 C37 C28 115.2(2)
C38 C37 H37A 108.5
C28 C37 H37A 108.5
C38 C37 H37B 108.5
C28 C37 H37B 108.5
H37A C37 H37B 107.5
C37 C38 C39 111.5(3)
C37 C38 H38A 109.3
C39 C38 H38A 109.3
C37 C38 H38B 109.3
C39 C38 H38B 109.3
H38A C38 H38B 108.0
C38 C39 H39A 109.5
C38 C39 H39B 109.5
H39A C39 H39B 109.5
C38 C39 H39C 109.5
H39A C39 H39C 109.5
H39B C39 H39C 109.5
C41 C40 C7 115.0(2)
C41 C40 H40A 108.5
C7 C40 H40A 108.5
C41 C40 H40B 108.5
C7 C40 H40B 108.5
H40A C40 H40B 107.5
C40 C41 C42 112.1(3)
C40 C41 H41A 109.2
C42 C41 H41A 109.2
C40 C41 H41B 109.2
C42 C41 H41B 109.2
H41A C41 H41B 107.9
C41 C42 H42A 109.5
C41 C42 H42B 109.5
H42A C42 H42B 109.5
C41 C42 H42C 109.5
H42A C42 H42C 109.5
H42B C42 H42C 109.5
C44 C43 C14 114.8(3)
C44 C43 H43A 108.6
C14 C43 H43A 108.6
C44 C43 H43B 108.6
C14 C43 H43B 108.6
H43A C43 H43B 107.5
C45 C44 C43 111.2(3)
C45 C44 H44A 109.4
C43 C44 H44A 109.4
C45 C44 H44B 109.4
C43 C44 H44B 109.4
H44A C44 H44B 108.0
C44 C45 H45A 109.5
C44 C45 H45B 109.5
H45A C45 H45B 109.5
C44 C45 H45C 109.5
H45A C45 H45C 109.5
H45B C45 H45C 109.5
C47 C46 C21 114.5(2)
C47 C46 H46A 108.6
C21 C46 H46A 108.6
C47 C46 H46B 108.6
C21 C46 H46B 108.6
H46A C46 H46B 107.6
C46 C47 C48 112.3(3)
C46 C47 H47A 109.1
C48 C47 H47A 109.1
C46 C47 H47B 109.1
C48 C47 H47B 109.1
H47A C47 H47B 107.9
C47 C48 H48A 109.5
C47 C48 H48B 109.5
H48A C48 H48B 109.5
C47 C48 H48C 109.5
H48A C48 H48C 109.5
H48B C48 H48C 109.5
S1 C49 H49A 109.5
S1 C49 H49B 109.5
H49A C49 H49B 109.5
S1 C49 H49C 109.5
H49A C49 H49C 109.5
H49B C49 H49C 109.5
S2 C50 H50A 109.5
S2 C50 H50B 109.5
H50A C50 H50B 109.5
S2 C50 H50C 109.5
H50A C50 H50C 109.5
H50B C50 H50C 109.5
Cl6 C51 Cl5 112.7(2)
Cl6 C51 H51A 109.1
Cl5 C51 H51A 109.1
Cl6 C51 H51B 109.1
Cl5 C51 H51B 109.1
H51A C51 H51B 107.8
Cl8A C52A Cl7A 115.0(7)
Cl8A C52A H52C 108.5
Cl7A C52A H52C 108.5
Cl8A C52A H52D 108.5
Cl7A C52A H52D 108.5
H52C C52A H52D 107.5

loop_
_geom_bond_atom_site_label_1
_geom_bond_atom_site_label_2
_geom_bond_distance
Pd1 S1 2.2712(8)
Pd1 Cl1 2.2718(8)
Pd1 Cl4 2.3417(8)
Pd1 Cl3 2.3495(7)
Pd2 S2 2.2654(8)
Pd2 Cl2 2.2725(7)
Pd2 Cl4 2.3364(8)
Pd2 Cl3 2.3445(7)
Cl5 C51 1.789(4)
Cl6 C51 1.731(4)
S1 C1 1.772(3)
S1 C49 1.810(3)
S2 C17 1.773(3)
S2 C50 1.809(3)
O1 C2 1.377(3)
O1 C30 1.437(3)
O2 C6 1.373(3)
O2 C29 1.444(4)
O3 C9 1.375(3)
O3 C31 1.430(3)
O4 C11 1.372(3)
O4 C32 1.424(3)
O5 C16 1.371(3)
O5 C33 1.439(4)
O6 C18 1.378(3)
O6 C34 1.444(3)
O7 C23 1.371(3)
O7 C35 1.428(3)
O8 C25 1.370(3)
O8 C36 1.431(3)
C1 C2 1.403(4)
C1 C6 1.408(4)
C2 C3 1.392(4)
C3 C4 1.404(4)
C3 C28 1.522(4)
C4 C5 1.396(4)
C4 H4 0.9500
C5 C6 1.398(4)
C5 C7 1.522(4)
C7 C8 1.525(4)
C7 C40 1.534(4)
C7 H7 1.0000
C8 C13 1.391(4)
C8 C9 1.400(4)
C9 C10 1.387(4)
C10 C11 1.387(4)
C10 H10 0.9500
C11 C12 1.405(4)
C12 C13 1.385(4)
C12 C14 1.524(4)
C13 H13 0.9500
C14 C15 1.529(4)
C14 C43 1.540(4)
C14 H14 1.0000
C15 C16 1.396(4)
C15 C20 1.396(4)
C16 C17 1.408(4)
C17 C18 1.401(4)
C18 C19 1.399(4)
C19 C20 1.388(4)
C19 C21 1.518(4)
C20 H20 0.9500
C21 C22 1.518(4)
C21 C46 1.543(4)
C21 H21 1.0000
C22 C27 1.390(4)
C22 C23 1.405(4)
C23 C24 1.390(4)
C24 C25 1.395(4)
C24 H24 0.9500
C25 C26 1.402(4)
C26 C27 1.389(4)
C26 C28 1.529(4)
C27 H27 0.9500
C28 C37 1.549(4)
C28 H28 1.0000
C29 H29A 0.9800
C29 H29B 0.9800
C29 H29C 0.9800
C30 H30A 0.9800
C30 H30B 0.9800
C30 H30C 0.9800
C31 H31A 0.9800
C31 H31B 0.9800
C31 H31C 0.9800
C32 H32A 0.9800
C32 H32B 0.9800
C32 H32C 0.9800
C33 H33A 0.9800
C33 H33B 0.9800
C33 H33C 0.9800
C34 H34A 0.9800
C34 H34B 0.9800
C34 H34C 0.9800
C35 H35A 0.9800
C35 H35B 0.9800
C35 H35C 0.9800
C36 H36A 0.9800
C36 H36B 0.9800
C36 H36C 0.9800
C37 C38 1.522(4)
C37 H37A 0.9900
C37 H37B 0.9900
C38 C39 1.532(4)
C38 H38A 0.9900
C38 H38B 0.9900
C39 H39A 0.9800
C39 H39B 0.9800
C39 H39C 0.9800
C40 C41 1.513(4)
C40 H40A 0.9900
C40 H40B 0.9900
C41 C42 1.515(4)
C41 H41A 0.9900
C41 H41B 0.9900
C42 H42A 0.9800
C42 H42B 0.9800
C42 H42C 0.9800
C43 C44 1.517(5)
C43 H43A 0.9900
C43 H43B 0.9900
C44 C45 1.514(5)
C44 H44A 0.9900
C44 H44B 0.9900
C45 H45A 0.9800
C45 H45B 0.9800
C45 H45C 0.9800
C46 C47 1.526(4)
C46 H46A 0.9900
C46 H46B 0.9900
C47 C48 1.537(5)
C47 H47A 0.9900
C47 H47B 0.9900
C48 H48A 0.9800
C48 H48B 0.9800
C48 H48C 0.9800
C49 H49A 0.9800
C49 H49B 0.9800
C49 H49C 0.9800
C50 H50A 0.9800
C50 H50B 0.9800
C50 H50C 0.9800
C51 H51A 0.9900
C51 H51B 0.9900
Cl7A C52A 1.755(10)
C52A Cl8A 1.703(12)
C52A H52C 0.9900
C52A H52D 0.9900

loop_
_geom_torsion_atom_site_label_1
_geom_torsion_atom_site_label_2
_geom_torsion_atom_site_label_3
_geom_torsion_atom_site_label_4
_geom_torsion
S2 Pd2 Cl3 Pd1 -171.53(3)
Cl4 Pd2 Cl3 Pd1 -0.10(3)
S1 Pd1 Cl3 Pd2 -169.58(3)
Cl4 Pd1 Cl3 Pd2 0.10(3)
Cl2 Pd2 Cl4 Pd1 -176.66(3)
Cl3 Pd2 Cl4 Pd1 0.10(3)
S1 Pd1 Cl4 Pd2 106.10(15)
Cl1 Pd1 Cl4 Pd2 180.00(3)
Cl3 Pd1 Cl4 Pd2 -0.10(3)
Cl1 Pd1 S1 C1 168.20(10)
Cl4 Pd1 S1 C1 -117.57(17)
Cl3 Pd1 S1 C1 -12.45(10)
Cl1 Pd1 S1 C49 53.04(11)
Cl4 Pd1 S1 C49 127.28(18)
Cl3 Pd1 S1 C49 -127.60(11)
Cl2 Pd2 S2 C17 158.43(10)
Cl3 Pd2 S2 C17 -18.89(10)
Cl2 Pd2 S2 C50 42.47(11)
Cl3 Pd2 S2 C50 -134.85(11)
C49 S1 C1 C2 42.6(3)
Pd1 S1 C1 C2 -76.0(2)
C49 S1 C1 C6 -133.1(2)
Pd1 S1 C1 C6 108.3(2)
C30 O1 C2 C3 -69.8(3)
C30 O1 C2 C1 115.7(3)
C6 C1 C2 O1 176.9(2)
S1 C1 C2 O1 1.4(4)
C6 C1 C2 C3 2.3(4)
S1 C1 C2 C3 -173.2(2)
O1 C2 C3 C4 -178.0(2)
C1 C2 C3 C4 -3.6(4)
O1 C2 C3 C28 -2.2(4)
C1 C2 C3 C28 172.1(3)
C2 C3 C4 C5 3.3(4)
C28 C3 C4 C5 -172.4(3)
C3 C4 C5 C6 -1.5(4)
C3 C4 C5 C7 172.2(3)
C29 O2 C6 C5 98.7(3)
C29 O2 C6 C1 -87.2(3)
C4 C5 C6 O2 174.1(2)
C7 C5 C6 O2 0.1(4)
C4 C5 C6 C1 0.0(4)
C7 C5 C6 C1 -174.0(3)
C2 C1 C6 O2 -174.5(2)
S1 C1 C6 O2 1.3(4)
C2 C1 C6 C5 -0.4(4)
S1 C1 C6 C5 175.4(2)
C4 C5 C7 C8 106.4(3)
C6 C5 C7 C8 -80.0(3)
C4 C5 C7 C40 -18.5(4)
C6 C5 C7 C40 155.1(3)
C5 C7 C8 C13 -33.4(4)
C40 C7 C8 C13 94.3(3)
C5 C7 C8 C9 152.3(3)
C40 C7 C8 C9 -80.0(3)
C31 O3 C9 C10 -2.3(4)
C31 O3 C9 C8 178.4(2)
C13 C8 C9 O3 -179.5(2)
C7 C8 C9 O3 -4.8(4)
C13 C8 C9 C10 1.2(4)
C7 C8 C9 C10 175.9(3)
O3 C9 C10 C11 179.9(3)
C8 C9 C10 C11 -0.8(4)
C32 O4 C11 C10 15.6(4)
C32 O4 C11 C12 -166.0(3)
C9 C10 C11 O4 178.3(3)
C9 C10 C11 C12 0.0(4)
O4 C11 C12 C13 -178.0(2)
C10 C11 C12 C13 0.3(4)
O4 C11 C12 C14 3.3(4)
C10 C11 C12 C14 -178.3(3)
C11 C12 C13 C8 0.1(4)
C14 C12 C13 C8 178.7(3)
C9 C8 C13 C12 -0.9(4)
C7 C8 C13 C12 -175.3(3)
C13 C12 C14 C15 17.7(4)
C11 C12 C14 C15 -163.7(2)
C13 C12 C14 C43 -108.6(3)
C11 C12 C14 C43 69.9(3)
C12 C14 C15 C16 98.3(3)
C43 C14 C15 C16 -136.2(3)
C12 C14 C15 C20 -86.4(3)
C43 C14 C15 C20 39.1(4)
C33 O5 C16 C15 -71.3(3)
C33 O5 C16 C17 115.0(3)
C20 C15 C16 O5 -177.1(2)
C14 C15 C16 O5 -1.7(4)
C20 C15 C16 C17 -3.5(4)
C14 C15 C16 C17 171.9(3)
O5 C16 C17 C18 176.1(2)
C15 C16 C17 C18 2.1(4)
O5 C16 C17 S2 1.5(4)
C15 C16 C17 S2 -172.5(2)
C50 S2 C17 C18 -127.0(2)
Pd2 S2 C17 C18 112.2(2)
C50 S2 C17 C16 47.8(3)
Pd2 S2 C17 C16 -73.0(3)
C34 O6 C18 C19 103.4(3)
C34 O6 C18 C17 -82.0(3)
C16 C17 C18 O6 -174.9(2)
S2 C17 C18 O6 0.0(4)
C16 C17 C18 C19 -0.4(4)
S2 C17 C18 C19 174.6(2)
O6 C18 C19 C20 174.7(2)
C17 C18 C19 C20 0.2(4)
O6 C18 C19 C21 -1.3(4)
C17 C18 C19 C21 -175.8(3)
C18 C19 C20 C15 -1.7(4)
C21 C19 C20 C15 174.1(3)
C16 C15 C20 C19 3.4(4)
C14 C15 C20 C19 -172.0(3)
C20 C19 C21 C22 106.4(3)
C18 C19 C21 C22 -77.9(3)
C20 C19 C21 C46 -20.8(4)
C18 C19 C21 C46 154.9(3)
C19 C21 C22 C27 -33.1(4)
C46 C21 C22 C27 96.5(3)
C19 C21 C22 C23 149.0(3)
C46 C21 C22 C23 -81.4(3)
C35 O7 C23 C24 -13.5(4)
C35 O7 C23 C22 167.8(3)
C27 C22 C23 O7 -176.1(2)
C21 C22 C23 O7 2.0(4)
C27 C22 C23 C24 5.3(4)
C21 C22 C23 C24 -176.7(3)
O7 C23 C24 C25 177.6(3)
C22 C23 C24 C25 -3.9(4)
C36 O8 C25 C24 -9.1(4)
C36 O8 C25 C26 170.9(3)
C23 C24 C25 O8 179.0(3)
C23 C24 C25 C26 -0.9(4)
O8 C25 C26 C27 -176.0(2)
C24 C25 C26 C27 4.0(4)
O8 C25 C26 C28 5.7(4)
C24 C25 C26 C28 -174.4(3)
C25 C26 C27 C22 -2.5(4)
C28 C26 C27 C22 175.8(3)
C23 C22 C27 C26 -2.0(4)
C21 C22 C27 C26 -180.0(3)
C2 C3 C28 C26 97.9(3)
C4 C3 C28 C26 -86.5(3)
C2 C3 C28 C37 -137.4(3)
C4 C3 C28 C37 38.2(4)
C27 C26 C28 C3 24.6(4)
C25 C26 C28 C3 -157.2(2)
C27 C26 C28 C37 -102.3(3)
C25 C26 C28 C37 75.9(3)
C3 C28 C37 C38 61.5(3)
C26 C28 C37 C38 -171.2(2)
C28 C37 C38 C39 -179.0(2)
C5 C7 C40 C41 -65.0(3)
C8 C7 C40 C41 167.2(2)
C7 C40 C41 C42 174.9(3)
C12 C14 C43 C44 -167.2(3)
C15 C14 C43 C44 65.3(3)
C14 C43 C44 C45 179.3(3)
C19 C21 C46 C47 -71.5(3)
C22 C21 C46 C47 159.4(2)
C21 C46 C47 C48 -69.6(3)
